data_7160879
loop_
_publ_author_name
'Potapov, Konstantin V.'
'Novikov, Maxim A.'
'Kozmenko, Yaroslav V.'
'Solyev, Pavel N.'
'Volodin, Alexander D.'
'Korlyukov, Alexander'
'Novikov, Roman A.'
'Tomilov, Yury'

_publ_section_title
;
 Stereoselective synthesis of functionalized
 perhydropyrrolo[1,2-b]isoxazoles based on (3+2)-annulation of
 donor-acceptor cyclopropanes and isoxazolines
;
_journal_name_full 'Organic &amp; Biomolecular Chemistry'
_journal_paper_doi 10.1039/D5OB01604E
_journal_year 2025
_chemical_formula_moiety 'C20 H25 N O8'
_chemical_formula_sum 'C20 H25 N O8'
_chemical_formula_weight 407.41
_space_group_crystal_system monoclinic
_space_group_IT_number 14
_space_group_name_Hall '-P 2ybc'
_space_group_name_H-M_alt 'P 1 21/c 1'
_atom_sites_solution_hydrogens geom
_atom_sites_solution_primary dual
_audit_block_doi 10.5517/ccdc.csd.cc2pmm43
_audit_creation_date 2025-05-23
_audit_creation_method
;
Olex2 1.5
(compiled 2025.04.05 svn.rf049d14d for OlexSys, GUI svn.r7224)
;
_audit_update_record
;
2025-09-25 deposited with the CCDC.	2025-11-27 downloaded from the CCDC.
;
_cell_angle_alpha 90
_cell_angle_beta 91.980(4)
_cell_angle_gamma 90
_cell_formula_units_Z 4
_cell_length_a 10.6316(14)
_cell_length_b 14.5653(19)
_cell_length_c 12.9547(17)
_cell_measurement_reflns_used 6057
_cell_measurement_temperature 120
_cell_measurement_theta_max 27.360
_cell_measurement_theta_min 2.373
_cell_volume 2004.9(5)
_computing_cell_refinement 'SAINT V8.40B (?, 2016)'
_computing_data_reduction 'SAINT V8.40B (?, 2016)'
_computing_molecular_graphics 'Olex2 1.5 (Dolomanov et al., 2009)'
_computing_publication_material 'Olex2 1.5 (Dolomanov et al., 2009)'
_computing_structure_refinement 'XL  (Sheldrick, 2008)'
_computing_structure_solution 'SHELXT 2014/4 (Sheldrick, 2014)'
_diffrn_ambient_temperature 120
_diffrn_detector_area_resol_mean 8
_diffrn_measured_fraction_theta_full 1.000
_diffrn_measured_fraction_theta_max 0.996
_diffrn_measurement_device_type 'Bruker APEX-II PHOTON'
_diffrn_measurement_method '\w and \f scans'
_diffrn_radiation_monochromator graphite
_diffrn_radiation_type MoK\a
_diffrn_radiation_wavelength 0.71073
_diffrn_reflns_av_R_equivalents 0.0379
_diffrn_reflns_av_unetI/netI 0.0395
_diffrn_reflns_Laue_measured_fraction_full 1.000
_diffrn_reflns_Laue_measured_fraction_max 0.996
_diffrn_reflns_limit_h_max 13
_diffrn_reflns_limit_h_min -13
_diffrn_reflns_limit_k_max 18
_diffrn_reflns_limit_k_min -18
_diffrn_reflns_limit_l_max 16
_diffrn_reflns_limit_l_min -16
_diffrn_reflns_number 21328
_diffrn_reflns_point_group_measured_fraction_full 1.000
_diffrn_reflns_point_group_measured_fraction_max 0.996
_diffrn_reflns_theta_full 25.242
_diffrn_reflns_theta_max 27.576
_diffrn_reflns_theta_min 1.917
_diffrn_source 'sealed tube'
_diffrn_source_current 30.0
_diffrn_source_power 1.5
_diffrn_source_voltage 50.0
_diffrn_standards_number 0
_exptl_absorpt_coefficient_mu 0.105
_exptl_absorpt_correction_T_max 0.7456
_exptl_absorpt_correction_T_min 0.6454
_exptl_absorpt_correction_type multi-scan
_exptl_absorpt_process_details
;
SADABS-2016/2 (Bruker,2016/2) was used for absorption correction.
wR2(int) was 0.1245 before and 0.0522 after correction.
The Ratio of minimum to maximum transmission is 0.8656.
The \l/2 correction factor is Not present.
;
_exptl_crystal_colour colourless
_exptl_crystal_colour_primary colourless
_exptl_crystal_density_diffrn 1.350
_exptl_crystal_description block
_exptl_crystal_F_000 864
_exptl_crystal_size_max 0.17
_exptl_crystal_size_mid 0.15
_exptl_crystal_size_min 0.11
_refine_diff_density_max 0.418
_refine_diff_density_min -0.265
_refine_diff_density_rms 0.048
_refine_ls_extinction_method none
_refine_ls_goodness_of_fit_ref 1.060
_refine_ls_hydrogen_treatment constr
_refine_ls_matrix_type full
_refine_ls_number_parameters 267
_refine_ls_number_reflns 4628
_refine_ls_number_restraints 0
_refine_ls_restrained_S_all 1.060
_refine_ls_R_factor_all 0.0519
_refine_ls_R_factor_gt 0.0386
_refine_ls_shift/su_max 0.000
_refine_ls_shift/su_mean 0.000
_refine_ls_structure_factor_coef Fsqd
_refine_ls_weighting_details 'w=1/[\s^2^(Fo^2^)+(0.0561P)^2^+0.2579P] where P=(Fo^2^+2Fc^2^)/3'
_refine_ls_weighting_scheme calc
_refine_ls_wR_factor_gt 0.1013
_refine_ls_wR_factor_ref 0.1070
_reflns_Friedel_coverage 0.000
_reflns_number_gt 3656
_reflns_number_total 4628
_reflns_threshold_expression 'I > 2\s(I)'
_cod_data_source_file d5ob01604e2.cif
_cod_data_source_block nr97
_cod_database_code 7160879
_shelxl_version_number 2014/6
_shelx_space_group_comment
;
The symmetry employed for this shelxl refinement is uniquely defined
by the following loop, which should always be used as a source of
symmetry information in preference to the above space-group names.
They are only intended as comments.
;
_shelx_estimated_absorpt_t_max 0.989
_shelx_estimated_absorpt_t_min 0.982
_olex2_refinement_description
;
1. Fixed Uiso
 At 1.2 times of:
  All C(H) groups, All C(H,H) groups
 At 1.5 times of:
  All C(H,H,H) groups
2.a Ternary CH refined with riding coordinates:
 C1(H1), C4(H4)
2.b Secondary CH2 refined with riding coordinates:
 C3(H3A,H3B), C5(H5A,H5B)
2.c Aromatic/amide H refined with riding coordinates:
 C14(H14), C15(H15), C17(H17), C18(H18)
2.d Idealised Me refined as rotating group:
 C00P(H00A,H00B,H00C), C8(H8A,H8B,H8C), C10(H10A,H10B,H10C), C12(H12A,H12B,
 H12C), C19(H19A,H19B,H19C)
;
_olex2_submission_special_instructions 'No special instructions were received'

loop_
_space_group_symop_operation_xyz
'x, y, z'
'-x, y+1/2, -z+1/2'
'-x, -y, -z'
'x, -y-1/2, z-1/2'

loop_
_atom_site_label
_atom_site_type_symbol
_atom_site_fract_x
_atom_site_fract_y
_atom_site_fract_z
_atom_site_U_iso_or_equiv
_atom_site_adp_type
_atom_site_occupancy
_atom_site_site_symmetry_order
_atom_site_calc_flag
_atom_site_refinement_flags_posn
_atom_site_refinement_flags_adp
_atom_site_refinement_flags_occupancy
_atom_site_disorder_assembly
_atom_site_disorder_group
O1 O 0.56644(8) 0.62409(6) 0.50195(7) 0.0211(2) Uani 1 1 d . . . . .
O2 O 0.71515(9) 0.48014(6) 0.48933(8) 0.0278(2) Uani 1 1 d . . . . .
O3 O 0.82246(11) 0.54235(7) 0.36204(9) 0.0408(3) Uani 1 1 d . . . . .
O4 O 0.81550(9) 0.97625(6) 0.55396(7) 0.0242(2) Uani 1 1 d . . . . .
O5 O 0.90555(9) 0.83855(7) 0.57847(8) 0.0326(3) Uani 1 1 d . . . . .
O6 O 0.79715(8) 0.89143(6) 0.33065(7) 0.0229(2) Uani 1 1 d . . . . .
O7 O 0.59623(9) 0.93424(7) 0.34828(8) 0.0276(2) Uani 1 1 d . . . . .
O8 O 0.13267(8) 0.73377(6) 0.83049(7) 0.0250(2) Uani 1 1 d . . . . .
N1 N 0.61228(9) 0.71079(7) 0.54469(8) 0.0159(2) Uani 1 1 d . . . . .
C00P C 0.52100(13) 0.56313(9) 0.33426(11) 0.0249(3) Uani 1 1 d . . . . .
H00A H 0.4842 0.5113 0.3708 0.037 Uiso 1 1 calc R U . . .
H00B H 0.5589 0.5411 0.2710 0.037 Uiso 1 1 calc R U . . .
H00C H 0.4551 0.6080 0.3165 0.037 Uiso 1 1 calc R U . . .
C1 C 0.70809(11) 0.74419(8) 0.47295(9) 0.0158(2) Uani 1 1 d . . . . .
H1 H 0.7931 0.7206 0.4953 0.019 Uiso 1 1 calc R U . . .
C2 C 0.70381(11) 0.84985(8) 0.48585(9) 0.0165(3) Uani 1 1 d . . . . .
C3 C 0.58690(12) 0.86663(8) 0.55162(10) 0.0201(3) Uani 1 1 d . . . . .
H3A H 0.6116 0.8754 0.6254 0.024 Uiso 1 1 calc R U . . .
H3B H 0.5392 0.9211 0.5268 0.024 Uiso 1 1 calc R U . . .
C4 C 0.50977(11) 0.77916(8) 0.53592(10) 0.0167(3) Uani 1 1 d . . . . .
H4 H 0.4715 0.7781 0.4643 0.020 Uiso 1 1 calc R U . . .
C5 C 0.66794(12) 0.70182(8) 0.36873(10) 0.0176(3) Uani 1 1 d . . . . .
H5A H 0.6000 0.7377 0.3336 0.021 Uiso 1 1 calc R U . . .
H5B H 0.7398 0.6962 0.3225 0.021 Uiso 1 1 calc R U . . .
C6 C 0.62138(12) 0.60810(8) 0.40317(9) 0.0174(3) Uani 1 1 d . . . . .
C7 C 0.82113(12) 0.88519(9) 0.54397(10) 0.0190(3) Uani 1 1 d . . . . .
C8 C 0.91594(14) 1.01737(10) 0.61691(12) 0.0301(3) Uani 1 1 d . . . . .
H8A H 0.9971 0.9932 0.5958 0.045 Uiso 1 1 calc R U . . .
H8B H 0.9040 1.0026 0.6897 0.045 Uiso 1 1 calc R U . . .
H8C H 0.9145 1.0842 0.6077 0.045 Uiso 1 1 calc R U . . .
C9 C 0.69037(12) 0.89803(8) 0.38126(10) 0.0186(3) Uani 1 1 d . . . . .
C10 C 0.79254(15) 0.92947(10) 0.22664(11) 0.0307(3) Uani 1 1 d . . . . .
H10A H 0.7320 0.8947 0.1834 0.046 Uiso 1 1 calc R U . . .
H10B H 0.8761 0.9254 0.1973 0.046 Uiso 1 1 calc R U . . .
H10C H 0.7664 0.9939 0.2292 0.046 Uiso 1 1 calc R U . . .
C11 C 0.73249(13) 0.54125(8) 0.41563(10) 0.0208(3) Uani 1 1 d . . . . .
C12 C 0.80875(15) 0.40814(10) 0.49806(13) 0.0348(4) Uani 1 1 d . . . . .
H12A H 0.8159 0.3777 0.4311 0.052 Uiso 1 1 calc R U . . .
H12B H 0.7835 0.3632 0.5497 0.052 Uiso 1 1 calc R U . . .
H12C H 0.8902 0.4348 0.5193 0.052 Uiso 1 1 calc R U . . .
C13 C 0.40852(11) 0.76519(8) 0.61301(9) 0.0169(3) Uani 1 1 d . . . . .
C14 C 0.30069(12) 0.81887(9) 0.60571(10) 0.0212(3) Uani 1 1 d . . . . .
H14 H 0.2918 0.8626 0.5515 0.025 Uiso 1 1 calc R U . . .
C15 C 0.20538(12) 0.81011(9) 0.67602(10) 0.0223(3) Uani 1 1 d . . . . .
H15 H 0.1319 0.8470 0.6695 0.027 Uiso 1 1 calc R U . . .
C16 C 0.21892(12) 0.74687(9) 0.75568(10) 0.0196(3) Uani 1 1 d . . . . .
C17 C 0.32517(12) 0.69126(8) 0.76279(10) 0.0197(3) Uani 1 1 d . . . . .
H17 H 0.3335 0.6469 0.8163 0.024 Uiso 1 1 calc R U . . .
C18 C 0.41894(11) 0.70056(8) 0.69181(10) 0.0177(3) Uani 1 1 d . . . . .
H18 H 0.4912 0.6623 0.6971 0.021 Uiso 1 1 calc R U . . .
C19 C 0.01537(13) 0.78083(11) 0.81890(12) 0.0306(3) Uani 1 1 d . . . . .
H19A H -0.0262 0.7633 0.7531 0.046 Uiso 1 1 calc R U . . .
H19B H 0.0302 0.8472 0.8197 0.046 Uiso 1 1 calc R U . . .
H19C H -0.0384 0.7642 0.8759 0.046 Uiso 1 1 calc R U . . .

loop_
_atom_site_aniso_label
_atom_site_aniso_U_11
_atom_site_aniso_U_22
_atom_site_aniso_U_33
_atom_site_aniso_U_23
_atom_site_aniso_U_13
_atom_site_aniso_U_12
O1 0.0293(5) 0.0137(4) 0.0209(5) -0.0032(3) 0.0108(4) -0.0053(4)
O2 0.0313(6) 0.0225(5) 0.0299(5) 0.0085(4) 0.0050(4) 0.0050(4)
O3 0.0406(7) 0.0312(6) 0.0523(7) 0.0097(5) 0.0263(6) 0.0107(5)
O4 0.0252(5) 0.0175(5) 0.0297(5) -0.0050(4) -0.0023(4) -0.0052(4)
O5 0.0292(6) 0.0255(5) 0.0420(6) -0.0014(5) -0.0146(5) 0.0006(4)
O6 0.0252(5) 0.0260(5) 0.0176(5) 0.0042(4) 0.0024(4) -0.0041(4)
O7 0.0288(5) 0.0248(5) 0.0287(5) 0.0053(4) -0.0057(4) 0.0031(4)
O8 0.0219(5) 0.0261(5) 0.0278(5) 0.0025(4) 0.0106(4) 0.0020(4)
N1 0.0187(5) 0.0119(5) 0.0173(5) -0.0013(4) 0.0031(4) -0.0010(4)
C00P 0.0303(8) 0.0218(7) 0.0223(7) 0.0006(5) -0.0015(6) -0.0081(5)
C1 0.0180(6) 0.0136(6) 0.0159(6) 0.0010(4) 0.0023(5) -0.0004(4)
C2 0.0172(6) 0.0140(6) 0.0183(6) -0.0007(5) 0.0008(5) -0.0012(4)
C3 0.0206(6) 0.0165(6) 0.0235(6) -0.0017(5) 0.0039(5) -0.0006(5)
C4 0.0176(6) 0.0158(6) 0.0167(6) 0.0014(5) 0.0013(5) 0.0015(5)
C5 0.0212(6) 0.0147(6) 0.0172(6) 0.0004(5) 0.0042(5) -0.0021(5)
C6 0.0231(7) 0.0146(6) 0.0149(6) -0.0003(5) 0.0053(5) -0.0019(5)
C7 0.0217(6) 0.0191(6) 0.0162(6) -0.0012(5) 0.0019(5) -0.0033(5)
C8 0.0302(8) 0.0295(7) 0.0306(8) -0.0108(6) -0.0017(6) -0.0105(6)
C9 0.0213(7) 0.0132(6) 0.0211(6) -0.0017(5) -0.0011(5) -0.0036(5)
C10 0.0402(9) 0.0339(8) 0.0181(7) 0.0066(6) 0.0025(6) -0.0092(6)
C11 0.0269(7) 0.0151(6) 0.0205(6) -0.0024(5) 0.0038(5) -0.0022(5)
C12 0.0379(9) 0.0226(7) 0.0435(9) 0.0051(7) -0.0037(7) 0.0084(6)
C13 0.0183(6) 0.0160(6) 0.0166(6) -0.0021(5) 0.0015(5) -0.0018(4)
C14 0.0230(7) 0.0186(6) 0.0221(7) 0.0028(5) 0.0023(5) 0.0015(5)
C15 0.0186(6) 0.0203(6) 0.0280(7) 0.0001(5) 0.0031(5) 0.0036(5)
C16 0.0189(6) 0.0204(6) 0.0199(6) -0.0044(5) 0.0046(5) -0.0032(5)
C17 0.0226(7) 0.0177(6) 0.0187(6) 0.0019(5) 0.0009(5) -0.0008(5)
C18 0.0162(6) 0.0180(6) 0.0189(6) -0.0016(5) -0.0004(5) 0.0010(5)
C19 0.0187(7) 0.0412(9) 0.0323(8) -0.0005(6) 0.0085(6) 0.0023(6)

loop_
_atom_type_symbol
_atom_type_description
_atom_type_scat_dispersion_real
_atom_type_scat_dispersion_imag
_atom_type_scat_source
C C 0.0033 0.0016 'International Tables Vol C Tables 4.2.6.8 and 6.1.1.4'
H H 0.0000 0.0000 'International Tables Vol C Tables 4.2.6.8 and 6.1.1.4'
N N 0.0061 0.0033 'International Tables Vol C Tables 4.2.6.8 and 6.1.1.4'
O O 0.0106 0.0060 'International Tables Vol C Tables 4.2.6.8 and 6.1.1.4'

loop_
_citation_id
_citation_doi
_citation_year
1 10.26434/chemrxiv-2025-9mgc4 2025

loop_
_geom_angle_atom_site_label_1
_geom_angle_atom_site_label_2
_geom_angle_atom_site_label_3
_geom_angle
_geom_angle_site_symmetry_1
_geom_angle_site_symmetry_3
_geom_angle_publ_flag
C6 O1 N1 109.68(8) . . ?
C11 O2 C12 115.55(11) . . ?
C7 O4 C8 115.50(11) . . ?
C9 O6 C10 115.18(11) . . ?
C16 O8 C19 117.56(11) . . ?
O1 N1 C1 105.90(8) . . ?
O1 N1 C4 108.60(9) . . ?
C4 N1 C1 104.55(9) . . ?
H00A C00P H00B 109.5 . . ?
H00A C00P H00C 109.5 . . ?
H00B C00P H00C 109.5 . . ?
C6 C00P H00A 109.5 . . ?
C6 C00P H00B 109.5 . . ?
C6 C00P H00C 109.5 . . ?
N1 C1 H1 109.8 . . ?
N1 C1 C2 103.57(9) . . ?
N1 C1 C5 104.10(9) . . ?
C2 C1 H1 109.8 . . ?
C5 C1 H1 109.8 . . ?
C5 C1 C2 119.15(10) . . ?
C1 C2 C3 104.06(9) . . ?
C7 C2 C1 111.25(10) . . ?
C7 C2 C3 109.47(10) . . ?
C7 C2 C9 109.43(10) . . ?
C9 C2 C1 111.27(10) . . ?
C9 C2 C3 111.27(10) . . ?
C2 C3 H3A 111.1 . . ?
C2 C3 H3B 111.1 . . ?
H3A C3 H3B 109.0 . . ?
C4 C3 C2 103.45(9) . . ?
C4 C3 H3A 111.1 . . ?
C4 C3 H3B 111.1 . . ?
N1 C4 C3 99.26(9) . . ?
N1 C4 H4 109.6 . . ?
N1 C4 C13 113.56(10) . . ?
C3 C4 H4 109.6 . . ?
C13 C4 C3 114.68(10) . . ?
C13 C4 H4 109.6 . . ?
C1 C5 H5A 111.6 . . ?
C1 C5 H5B 111.6 . . ?
H5A C5 H5B 109.4 . . ?
C6 C5 C1 100.73(9) . . ?
C6 C5 H5A 111.6 . . ?
C6 C5 H5B 111.6 . . ?
O1 C6 C00P 107.06(10) . . ?
O1 C6 C5 105.10(9) . . ?
O1 C6 C11 110.03(10) . . ?
C00P C6 C5 116.34(11) . . ?
C00P C6 C11 108.14(10) . . ?
C5 C6 C11 110.02(10) . . ?
O4 C7 C2 110.18(11) . . ?
O5 C7 O4 124.22(12) . . ?
O5 C7 C2 125.57(12) . . ?
O4 C8 H8A 109.5 . . ?
O4 C8 H8B 109.5 . . ?
O4 C8 H8C 109.5 . . ?
H8A C8 H8B 109.5 . . ?
H8A C8 H8C 109.5 . . ?
H8B C8 H8C 109.5 . . ?
O6 C9 C2 110.34(10) . . ?
O7 C9 O6 124.86(12) . . ?
O7 C9 C2 124.76(12) . . ?
O6 C10 H10A 109.5 . . ?
O6 C10 H10B 109.5 . . ?
O6 C10 H10C 109.5 . . ?
H10A C10 H10B 109.5 . . ?
H10A C10 H10C 109.5 . . ?
H10B C10 H10C 109.5 . . ?
O2 C11 C6 112.13(11) . . ?
O3 C11 O2 124.04(12) . . ?
O3 C11 C6 123.78(12) . . ?
O2 C12 H12A 109.5 . . ?
O2 C12 H12B 109.5 . . ?
O2 C12 H12C 109.5 . . ?
H12A C12 H12B 109.5 . . ?
H12A C12 H12C 109.5 . . ?
H12B C12 H12C 109.5 . . ?
C14 C13 C4 119.07(11) . . ?
C14 C13 C18 118.43(11) . . ?
C18 C13 C4 122.50(11) . . ?
C13 C14 H14 119.3 . . ?
C13 C14 C15 121.48(12) . . ?
C15 C14 H14 119.3 . . ?
C14 C15 H15 120.4 . . ?
C16 C15 C14 119.25(12) . . ?
C16 C15 H15 120.4 . . ?
O8 C16 C15 124.32(12) . . ?
O8 C16 C17 115.72(12) . . ?
C15 C16 C17 119.95(12) . . ?
C16 C17 H17 120.0 . . ?
C18 C17 C16 120.03(12) . . ?
C18 C17 H17 120.0 . . ?
C13 C18 H18 119.6 . . ?
C17 C18 C13 120.82(11) . . ?
C17 C18 H18 119.6 . . ?
O8 C19 H19A 109.5 . . ?
O8 C19 H19B 109.5 . . ?
O8 C19 H19C 109.5 . . ?
H19A C19 H19B 109.5 . . ?
H19A C19 H19C 109.5 . . ?
H19B C19 H19C 109.5 . . ?

loop_
_geom_bond_atom_site_label_1
_geom_bond_atom_site_label_2
_geom_bond_distance
_geom_bond_site_symmetry_2
_geom_bond_publ_flag
O1 N1 1.4561(13) . ?
O1 C6 1.4438(15) . ?
O2 C11 1.3228(16) . ?
O2 C12 1.4474(16) . ?
O3 C11 1.2012(16) . ?
O4 C7 1.3341(15) . ?
O4 C8 1.4505(16) . ?
O5 C7 1.1996(16) . ?
O6 C9 1.3338(15) . ?
O6 C10 1.4561(16) . ?
O7 C9 1.1970(16) . ?
O8 C16 1.3704(15) . ?
O8 C19 1.4263(16) . ?
N1 C1 1.4844(15) . ?
N1 C4 1.4778(15) . ?
C00P H00A 0.9800 . ?
C00P H00B 0.9800 . ?
C00P H00C 0.9800 . ?
C00P C6 1.5163(18) . ?
C1 H1 1.0000 . ?
C1 C2 1.5489(16) . ?
C1 C5 1.5318(17) . ?
C2 C3 1.5505(17) . ?
C2 C7 1.5240(17) . ?
C2 C9 1.5282(17) . ?
C3 H3A 0.9900 . ?
C3 H3B 0.9900 . ?
C3 C4 1.5249(17) . ?
C4 H4 1.0000 . ?
C4 C13 1.5072(17) . ?
C5 H5A 0.9900 . ?
C5 H5B 0.9900 . ?
C5 C6 1.5240(16) . ?
C6 C11 1.5351(18) . ?
C8 H8A 0.9800 . ?
C8 H8B 0.9800 . ?
C8 H8C 0.9800 . ?
C10 H10A 0.9800 . ?
C10 H10B 0.9800 . ?
C10 H10C 0.9800 . ?
C12 H12A 0.9800 . ?
C12 H12B 0.9800 . ?
C12 H12C 0.9800 . ?
C13 C14 1.3881(17) . ?
C13 C18 1.3902(17) . ?
C14 H14 0.9500 . ?
C14 C15 1.3915(18) . ?
C15 H15 0.9500 . ?
C15 C16 1.3870(19) . ?
C16 C17 1.3905(18) . ?
C17 H17 0.9500 . ?
C17 C18 1.3861(17) . ?
C18 H18 0.9500 . ?
C19 H19A 0.9800 . ?
C19 H19B 0.9800 . ?
C19 H19C 0.9800 . ?

loop_
_geom_torsion_atom_site_label_1
_geom_torsion_atom_site_label_2
_geom_torsion_atom_site_label_3
_geom_torsion_atom_site_label_4
_geom_torsion
_geom_torsion_site_symmetry_1
_geom_torsion_site_symmetry_2
_geom_torsion_site_symmetry_3
_geom_torsion_site_symmetry_4
_geom_torsion_publ_flag
O1 N1 C1 C2 152.31(9) . . . . ?
O1 N1 C1 C5 27.05(11) . . . . ?
O1 N1 C4 C3 -163.16(9) . . . . ?
O1 N1 C4 C13 74.65(12) . . . . ?
O1 C6 C11 O2 32.87(14) . . . . ?
O1 C6 C11 O3 -149.69(13) . . . . ?
O8 C16 C17 C18 -178.79(11) . . . . ?
N1 O1 C6 C00P -143.04(10) . . . . ?
N1 O1 C6 C5 -18.74(12) . . . . ?
N1 O1 C6 C11 99.67(10) . . . . ?
N1 C1 C2 C3 -9.51(12) . . . . ?
N1 C1 C2 C7 108.26(11) . . . . ?
N1 C1 C2 C9 -129.43(10) . . . . ?
N1 C1 C5 C6 -37.20(11) . . . . ?
N1 C4 C13 C14 -173.30(11) . . . . ?
N1 C4 C13 C18 6.92(17) . . . . ?
C00P C6 C11 O2 -83.75(13) . . . . ?
C00P C6 C11 O3 93.68(15) . . . . ?
C1 N1 C4 C3 -50.46(11) . . . . ?
C1 N1 C4 C13 -172.64(9) . . . . ?
C1 C2 C3 C4 -20.55(12) . . . . ?
C1 C2 C7 O4 179.87(10) . . . . ?
C1 C2 C7 O5 -1.88(18) . . . . ?
C1 C2 C9 O6 -71.36(12) . . . . ?
C1 C2 C9 O7 106.67(14) . . . . ?
C1 C5 C6 O1 34.07(12) . . . . ?
C1 C5 C6 C00P 152.27(11) . . . . ?
C1 C5 C6 C11 -84.35(11) . . . . ?
C2 C1 C5 C6 -151.86(10) . . . . ?
C2 C3 C4 N1 42.78(11) . . . . ?
C2 C3 C4 C13 164.16(10) . . . . ?
C3 C2 C7 O4 -65.68(13) . . . . ?
C3 C2 C7 O5 112.57(14) . . . . ?
C3 C2 C9 O6 173.10(10) . . . . ?
C3 C2 C9 O7 -8.87(17) . . . . ?
C3 C4 C13 C14 73.52(15) . . . . ?
C3 C4 C13 C18 -106.26(13) . . . . ?
C4 N1 C1 C2 37.69(11) . . . . ?
C4 N1 C1 C5 -87.57(11) . . . . ?
C4 C13 C14 C15 -178.73(12) . . . . ?
C4 C13 C18 C17 178.40(11) . . . . ?
C5 C1 C2 C3 105.43(12) . . . . ?
C5 C1 C2 C7 -136.80(11) . . . . ?
C5 C1 C2 C9 -14.49(15) . . . . ?
C5 C6 C11 O2 148.21(11) . . . . ?
C5 C6 C11 O3 -34.36(18) . . . . ?
C6 O1 N1 C1 -5.33(12) . . . . ?
C6 O1 N1 C4 106.47(10) . . . . ?
C7 C2 C3 C4 -139.55(10) . . . . ?
C7 C2 C9 O6 52.00(13) . . . . ?
C7 C2 C9 O7 -129.97(13) . . . . ?
C8 O4 C7 O5 -4.14(19) . . . . ?
C8 O4 C7 C2 174.14(10) . . . . ?
C9 C2 C3 C4 99.37(11) . . . . ?
C9 C2 C7 O4 56.51(13) . . . . ?
C9 C2 C7 O5 -125.25(14) . . . . ?
C10 O6 C9 O7 -2.12(18) . . . . ?
C10 O6 C9 C2 175.91(10) . . . . ?
C12 O2 C11 O3 -4.3(2) . . . . ?
C12 O2 C11 C6 173.16(11) . . . . ?
C13 C14 C15 C16 0.6(2) . . . . ?
C14 C13 C18 C17 -1.38(18) . . . . ?
C14 C15 C16 O8 178.52(12) . . . . ?
C14 C15 C16 C17 -1.88(19) . . . . ?
C15 C16 C17 C18 1.58(19) . . . . ?
C16 C17 C18 C13 0.08(19) . . . . ?
C18 C13 C14 C15 1.06(19) . . . . ?
C19 O8 C16 C15 7.36(18) . . . . ?
C19 O8 C16 C17 -172.26(12) . . . . ?
